data_2205433
loop_
_publ_author_name
'Christopher C. Harding'
'David J. Watkin'
'J. S. Shane Rountree'
'Terry D. Butters'
'Mark R. Wormald'
'Raymond A. Dwek'
'George W. J. Fleet'

_publ_section_title 2-Acetamido-<i>N</i>-benzyl-1,4-imino-1,2,4-trideoxy-<small>L</small>-ribitol
_journal_issue 4
_journal_name_full 'Acta Crystallographica Section E'
_journal_page_first o930
_journal_page_last o932
_journal_paper_doi 10.1107/S1600536805006926
_journal_volume 61
_journal_year 2005
_chemical_formula_iupac 'C14 H20 N2 O3'
_chemical_formula_moiety 'C14 H20 N2 O3'
_chemical_formula_sum 'C14 H20 N2 O3'
_chemical_formula_weight 264.32
_chemical_name_systematic
;
2-Acetamido-N-benzyl-1,4-imino-1,2,4-trideoxy-L-ribitol
;
_space_group_IT_number 4
_symmetry_cell_setting monoclinic
_symmetry_space_group_name_Hall 'P 2yb'
_symmetry_space_group_name_H-M 'P 1 21 1'
_atom_sites_solution_hydrogens geom
_atom_sites_solution_primary direct
_audit_creation_method CRYSTALS_ver_12.51
_cell_angle_alpha 90
_cell_angle_beta 90.822(2)
_cell_angle_gamma 90
_cell_formula_units_Z 2
_cell_length_a 6.8912(3)
_cell_length_b 7.3504(3)
_cell_length_c 13.6824(6)
_cell_measurement_reflns_used 1415
_cell_measurement_temperature 190
_cell_measurement_theta_max 27
_cell_measurement_theta_min 1
_cell_volume 692.98(5)
_computing_cell_refinement 'DENZO/SCALEPACK (Otwinowski & Minor, 1997)'
_computing_data_collection 'COLLECT (Nonius, 1997)'
_computing_data_reduction DENZO/SCALEPACK
_computing_molecular_graphics 'CAMERON (Watkin <i>et al.</i>, 1996)'
_computing_publication_material CRYSTALS
_computing_structure_refinement 'CRYSTALS (Betteridge <i>et al.</i>, 2003)'
_computing_structure_solution 'SIR92 (Altomare <i>et al.</i>, 1994)'
_diffrn_ambient_temperature 190
_diffrn_measured_fraction_theta_full 0.995
_diffrn_measured_fraction_theta_max 0.991
_diffrn_measurement_device_type 'Nonius KappaCCD'
_diffrn_measurement_method \w
_diffrn_radiation_monochromator graphite
_diffrn_radiation_type 'Mo K\a'
_diffrn_radiation_wavelength 0.71073
_diffrn_reflns_av_R_equivalents 0.020
_diffrn_reflns_limit_h_max 8
_diffrn_reflns_limit_h_min -8
_diffrn_reflns_limit_k_max 8
_diffrn_reflns_limit_k_min -9
_diffrn_reflns_limit_l_max 17
_diffrn_reflns_limit_l_min -17
_diffrn_reflns_number 2636
_diffrn_reflns_theta_full 25.821
_diffrn_reflns_theta_max 27.469
_diffrn_reflns_theta_min 1.488
_diffrn_standards_number 0
_exptl_absorpt_coefficient_mu 0.090
_exptl_absorpt_correction_T_max 0.99
_exptl_absorpt_correction_T_min 0.98
_exptl_absorpt_correction_type multi-scan
_exptl_absorpt_process_details '(DENZO/SCALEPACK; Otwinowski & Minor, 1997)'
_exptl_crystal_colour colourless
_exptl_crystal_density_diffrn 1.267
_exptl_crystal_description block
_exptl_crystal_F_000 284
_exptl_crystal_size_max 0.20
_exptl_crystal_size_mid 0.20
_exptl_crystal_size_min 0.10
_refine_diff_density_max 0.23
_refine_diff_density_min -0.20
_refine_ls_extinction_method None
_refine_ls_goodness_of_fit_ref 0.8861
_refine_ls_hydrogen_treatment constr
_refine_ls_matrix_type full
_refine_ls_number_parameters 172
_refine_ls_number_reflns 1673
_refine_ls_number_restraints 1
_refine_ls_R_factor_all 0.0394
_refine_ls_R_factor_gt 0.0336
_refine_ls_shift/su_max 0.000293
_refine_ls_structure_factor_coef Fsqd
_refine_ls_weighting_details
;
w = [1-(F~o~-F~c~)^2^/36\s^2^(F~o~)]^2^/
[33.1T~0~(x)+52.7T~1~(x)+30.8T~2~(x)+12.9T~3~(x)+3.03T~4~(x)], where x =
F~c~/F~max~ and T~i~(x) are Chebychev polynomials (Watkin, 1994;
Prince, 1982)
;
_refine_ls_weighting_scheme calc
_refine_ls_wR_factor_all 0.0858
_refine_ls_wR_factor_gt 0.0776
_refine_ls_wR_factor_ref 0.0858
_reflns_number_gt 1499
_reflns_number_total 1681
_reflns_threshold_expression I>2\s(I)
_cod_data_source_file cf6412.cif
_cod_data_source_block I
_cod_original_sg_symbol_H-M 'P 21'
_cod_database_code 2205433
_cod_database_fobs_code 2205433

loop_
_symmetry_equiv_pos_as_xyz
x,y,z
-x,y+1/2,-z

loop_
_atom_site_label
_atom_site_fract_x
_atom_site_fract_y
_atom_site_fract_z
_atom_site_U_iso_or_equiv
_atom_site_adp_type
_atom_site_occupancy
_atom_site_type_symbol
C1 0.4242(3) 0.6215(3) 0.69450(14) 0.0199 Uani 1.0000 C
N2 0.4490(3) 0.5333(2) 0.79181(12) 0.0222 Uani 1.0000 N
C3 0.5356(3) 0.3527(3) 0.77759(15) 0.0262 Uani 1.0000 C
C4 0.6657(3) 0.3880(3) 0.69059(14) 0.0217 Uani 1.0000 C
C5 0.5299(3) 0.4963(3) 0.62235(14) 0.0195 Uani 1.0000 C
O6 0.40451(19) 0.3757(2) 0.56955(10) 0.0235 Uani 1.0000 O
N7 0.7464(2) 0.2265(3) 0.64659(13) 0.0238 Uani 1.0000 N
C8 0.9353(3) 0.2105(3) 0.62727(14) 0.0231 Uani 1.0000 C
O9 1.0531(2) 0.3314(3) 0.64842(13) 0.0350 Uani 1.0000 O
C10 0.9973(3) 0.0385(4) 0.57773(18) 0.0353 Uani 1.0000 C
C11 0.2725(3) 0.5279(3) 0.85049(15) 0.0271 Uani 1.0000 C
C12 0.2036(3) 0.7160(3) 0.87761(14) 0.0244 Uani 1.0000 C
C13 0.0365(4) 0.7877(4) 0.83651(18) 0.0377 Uani 1.0000 C
C14 -0.0277(4) 0.9605(4) 0.8619(2) 0.0460 Uani 1.0000 C
C15 0.0746(4) 1.0630(4) 0.92943(19) 0.0392 Uani 1.0000 C
C16 0.2405(4) 0.9911(4) 0.9721(2) 0.0401 Uani 1.0000 C
C17 0.3054(3) 0.8199(4) 0.94605(18) 0.0341 Uani 1.0000 C
C18 0.5168(3) 0.8102(3) 0.69904(14) 0.0231 Uani 1.0000 C
O19 0.4740(2) 0.9199(2) 0.61627(11) 0.0260 Uani 1.0000 O
H11 0.2843 0.6306 0.6748 0.0234 Uiso 1.0000 H
H31 0.4369 0.2583 0.7617 0.0301 Uiso 1.0000 H
H32 0.6081 0.3157 0.8355 0.0296 Uiso 1.0000 H
H41 0.7736 0.4659 0.7110 0.0263 Uiso 1.0000 H
H51 0.6045 0.5678 0.5745 0.0223 Uiso 1.0000 H
H101 1.1185 -0.0062 0.6045 0.0424 Uiso 1.0000 H
H102 1.0191 0.0636 0.5097 0.0433 Uiso 1.0000 H
H103 0.9008 -0.0577 0.5807 0.0425 Uiso 1.0000 H
H111 0.1680 0.4661 0.8139 0.0314 Uiso 1.0000 H
H112 0.3003 0.4585 0.9100 0.0306 Uiso 1.0000 H
H131 -0.0382 0.7154 0.7899 0.0452 Uiso 1.0000 H
H141 -0.1480 1.0100 0.8313 0.0545 Uiso 1.0000 H
H151 0.0289 1.1840 0.9480 0.0462 Uiso 1.0000 H
H161 0.3130 1.0614 1.0212 0.0478 Uiso 1.0000 H
H171 0.4252 0.7699 0.9749 0.0416 Uiso 1.0000 H
H181 0.4672 0.8727 0.7581 0.0277 Uiso 1.0000 H
H182 0.6578 0.7973 0.7054 0.0276 Uiso 1.0000 H
H8 0.6680 0.1454 0.6289 0.0246 Uiso 1.0000 H
H15 0.5200 0.8675 0.5597 0.0596 Uiso 1.0000 H
H17 0.3069 0.3522 0.5983 0.0425 Uiso 1.0000 H

loop_
_atom_site_aniso_label
_atom_site_aniso_U_11
_atom_site_aniso_U_22
_atom_site_aniso_U_33
_atom_site_aniso_U_12
_atom_site_aniso_U_13
_atom_site_aniso_U_23
C1 0.0200(9) 0.0199(10) 0.0198(9) -0.0007(8) 0.0015(7) 0.0013(8)
N2 0.0270(8) 0.0193(8) 0.0203(8) 0.0014(7) 0.0035(6) 0.0004(7)
C3 0.0337(11) 0.0211(11) 0.0238(9) 0.0053(9) 0.0015(8) -0.0009(8)
C4 0.0189(9) 0.0188(10) 0.0274(9) 0.0003(8) -0.0004(7) -0.0040(8)
C5 0.0181(8) 0.0193(10) 0.0211(9) -0.0023(8) 0.0016(7) -0.0021(8)
O6 0.0199(7) 0.0264(8) 0.0243(7) -0.0044(6) 0.0020(5) -0.0070(6)
N7 0.0172(8) 0.0195(8) 0.0348(9) -0.0011(7) 0.0004(6) -0.0052(8)
C8 0.0184(9) 0.0259(10) 0.0249(9) 0.0006(8) 0.0006(7) -0.0016(9)
O9 0.0223(7) 0.0384(10) 0.0445(9) -0.0081(7) 0.0049(6) -0.0110(8)
C10 0.0229(10) 0.0357(13) 0.0474(13) 0.0049(10) 0.0051(9) -0.0145(12)
C11 0.0337(11) 0.0248(11) 0.0230(9) -0.0006(9) 0.0074(8) -0.0002(9)
C12 0.0265(10) 0.0269(10) 0.0200(8) 0.0000(9) 0.0072(7) -0.0008(9)
C13 0.0404(13) 0.0400(14) 0.0325(12) 0.0081(12) -0.0079(10) -0.0066(11)
C14 0.0498(15) 0.0455(17) 0.0424(14) 0.0198(13) -0.0066(12) -0.0015(13)
C15 0.0488(14) 0.0281(13) 0.0413(13) 0.0058(12) 0.0158(11) -0.0026(11)
C16 0.0353(12) 0.0386(14) 0.0466(14) -0.0049(12) 0.0061(11) -0.0150(12)
C17 0.0282(10) 0.0369(13) 0.0372(12) 0.0021(11) -0.0006(9) -0.0113(11)
C18 0.0281(10) 0.0176(10) 0.0236(9) -0.0020(8) 0.0012(7) 0.0001(8)
O19 0.0322(8) 0.0176(7) 0.0284(7) 0.0028(6) 0.0031(6) 0.0046(6)

loop_
_atom_type_symbol
_atom_type_scat_dispersion_real
_atom_type_scat_dispersion_imag
_atom_type_scat_source
C 0.0033 0.0016 'International Tables Vol C 4.2.6.8 and 6.1.1.4'
N 0.0061 0.0033 'International Tables Vol C 4.2.6.8 and 6.1.1.4'
O 0.0106 0.0060 'International Tables Vol C 4.2.6.8 and 6.1.1.4'
H 0.0000 0.0000 'International Tables Vol C 4.2.6.8 and 6.1.1.4'

loop_
_geom_angle_atom_site_label_1
_geom_angle_atom_site_label_2
_geom_angle_atom_site_label_3
_geom_angle
_geom_angle_publ_flag
N2 C1 C5 105.3(2) no
N2 C1 C18 108.5(2) no
C5 C1 C18 111.6(2) no
N2 C1 H11 111.50 no
C5 C1 H11 109.3 no
C18 C1 H11 110.6 no
C1 N2 C3 108.5(2) no
C1 N2 C11 114.6(2) no
C3 N2 C11 112.9(2) no
N2 C3 C4 101.2(2) no
N2 C3 H31 112.5 no
C4 C3 H31 110.9 no
N2 C3 H32 110.5 no
C4 C3 H32 112.6 no
H31 C3 H32 109.0 no
C3 C4 C5 101.7(2) no
C3 C4 N7 114.8(2) no
C5 C4 N7 114.0(2) no
C3 C4 H41 109.3 no
C5 C4 H41 109.0 no
N7 C4 H41 107.8 no
C1 C5 C4 102.1(2) no
C1 C5 O6 114.0(2) no
C4 C5 O6 110.2(2) no
C1 C5 H51 111.2 no
C4 C5 H51 111.1 no
O6 C5 H51 108.2 no
C5 O6 H17 113.1 no
C4 N7 C8 122.4(2) no
C4 N7 H8 117.0 no
C8 N7 H8 120.4 no
N7 C8 O9 121.9(2) no
N7 C8 C10 116.6(2) no
O9 C8 C10 121.5(2) no
C8 C10 H101 111.5 no
C8 C10 H102 108.9 no
H101 C10 H102 106.6 no
C8 C10 H103 113.3 no
H101 C10 H103 109.0 no
H102 C10 H103 107.3 no
N2 C11 C12 112.1(2) no
N2 C11 H111 109.9 no
C12 C11 H111 108.6 no
N2 C11 H112 108.4 no
C12 C11 H112 109.4 no
H111 C11 H112 108.4 no
C11 C12 C13 120.9(2) no
C11 C12 C17 120.7(2) no
C13 C12 C17 118.4(2) no
C12 C13 C14 120.9(2) no
C12 C13 H131 119.3 no
C14 C13 H131 119.8 no
C13 C14 C15 120.3(2) no
C13 C14 H141 119.7 no
C15 C14 H141 119.9 no
C14 C15 C16 119.1(2) no
C14 C15 H151 120.5 no
C16 C15 H151 120.4 no
C15 C16 C17 120.5(2) no
C15 C16 H161 119.9 no
C17 C16 H161 119.6 no
C12 C17 C16 120.7(2) no
C12 C17 H171 118.6 no
C16 C17 H171 120.7 no
C1 C18 O19 113.7(2) no
C1 C18 H181 107.7 no
O19 C18 H181 108.5 no
C1 C18 H182 109.2 no
O19 C18 H182 108.7 no
H181 C18 H182 108.9 no
C18 O19 H15 111.2 no

loop_
_geom_bond_atom_site_label_1
_geom_bond_atom_site_label_2
_geom_bond_distance
_geom_bond_publ_flag
C1 N2 1.489(2) no
C1 C5 1.540(3) no
C1 C18 1.527(3) no
C1 H11 1.000 no
N2 C3 1.470(3) no
N2 C11 1.467(3) no
C3 C4 1.523(3) no
C3 H31 0.993 no
C3 H32 0.970 no
C4 C5 1.535(3) no
C4 N7 1.446(3) no
C4 H41 0.976 no
C5 O6 1.427(2) no
C5 H51 0.989 no
O6 H17 0.803 no
N7 C8 1.337(2) no
N7 H8 0.838 no
C8 O9 1.235(3) no
C8 C10 1.500(3) no
C10 H101 0.965 no
C10 H102 0.963 no
C10 H103 0.972 no
C11 C12 1.510(3) no
C11 H111 0.983 no
C11 H112 0.978 no
C12 C13 1.379(3) no
C12 C17 1.391(3) no
C13 C14 1.391(4) no
C13 H131 0.972 no
C14 C15 1.378(4) no
C14 H141 0.993 no
C15 C16 1.382(4) no
C15 H151 0.979 no
C16 C17 1.384(4) no
C16 H161 0.978 no
C17 H171 0.981 no
C18 O19 1.418(2) no
C18 H181 0.995 no
C18 H182 0.979 no
O19 H15 0.925 no

loop_
_geom_hbond_atom_site_label_D
_geom_hbond_atom_site_label_H
_geom_hbond_atom_site_label_A
_geom_hbond_site_symmetry_A
_geom_hbond_distance_DH
_geom_hbond_distance_HA
_geom_hbond_distance_DA
_geom_hbond_angle_DHA
_geom_hbond_publ_flag
N7 H8 O19 1_545 0.84 2.14 2.958(2) 167 yes
O19 H15 O6 2_656 0.93 1.85 2.708(2) 153 yes
O6 H17 O9 1_455 0.80 1.89 2.685(2) 168 yes

loop_
_cod_related_entry_id
_cod_related_entry_database
_cod_related_entry_code
1 ChemSpider 21173538
